data_9015923
loop_
_publ_author_name
'Nestola, F.'
'Redhammer, G. J.'
'Pamato, M. G.'
'Secco, L.'
'Dal Negro, A.'

_publ_section_title
;
 High-pressure phase transformation in LiFeGe2O6 pyroxene
 Note: P = 1.25 GPa
;
_journal_name_full 'American Mineralogist'
_journal_page_first 616
_journal_page_last 621
_journal_paper_doi 10.2138/am.2009.3052
_journal_volume 94
_journal_year 2009
_chemical_formula_sum 'Fe Ge2 Li O6'
_space_group_IT_number 14
_symmetry_space_group_name_Hall '-P 2ybc'
_symmetry_space_group_name_H-M 'P 1 21/c 1'
_cell_angle_alpha 90
_cell_angle_beta 108.70
_cell_angle_gamma 90
_cell_length_a 9.843
_cell_length_b 8.794
_cell_length_c 5.352
_cell_formula_units_Z 4
_cell_volume 438.810
_database_code_amcsd 0004908
_exptl_crystal_density_diffrn 4.602
_cod_original_formula_sum 'Li Fe Ge2 O6'
_cod_database_code 9015923
_amcsd_formula_title LiFeGe2O6

loop_
_space_group_symop_operation_xyz
x,y,z
x,1/2-y,1/2+z
-x,1/2+y,1/2-z
-x,-y,-z

loop_
_atom_site_label
_atom_site_fract_x
_atom_site_fract_y
_atom_site_fract_z
_atom_site_U_iso_or_equiv
LiM2 0.26000 0.01300 0.22100 0.02400
FeM1 0.25050 0.65090 0.21280 0.01800
GeA 0.04570 0.34200 0.28110 0.01900
O1A 0.85950 0.33300 0.17700 0.01700
O2A 0.11210 0.52010 0.28400 0.02600
O3A 0.11800 0.29020 0.62000 0.01900
GeB 0.55300 0.83940 0.23000 0.01800
O1B 0.36400 0.82930 0.10300 0.01900
O2B 0.62940 0.00500 0.38600 0.02900
O3B 0.61460 0.69050 0.46000 0.02400

loop_
_cod_related_entry_id
_cod_related_entry_database
_cod_related_entry_code
1 AMCSD 0004908
